data_7026991
loop_
_publ_author_name
'Ecken, Holger'
'Olmstead, Marilyn M.'
'Noll, Bruce C.'
'Attar, Saeed'
'Schlyer, Bruce'
'Balch, Alan L.'

_publ_section_title
;
 Effects of anions on the solid state structures of linear gold(I)
 complexes of the type (o-xylyl isocyanide)gold(I) (monoanion)
;
_journal_issue 22
_journal_name_full 'Journal of the Chemical Society, Dalton Transactions'
_journal_page_first 3715
_journal_paper_doi 10.1039/a805086d
_journal_year 1998
_chemical_formula_sum 'C9 H9 Au Br N'
_chemical_formula_weight 408.05
_chemical_name_systematic
; 
 ? 
;
_space_group_IT_number 62
_symmetry_space_group_name_Hall '-P 2ac 2n'
_symmetry_space_group_name_H-M 'P n m a'
_atom_sites_solution_hydrogens geom
_atom_sites_solution_primary direct
_atom_sites_solution_secondary difmap
_audit_creation_method SHELXL-97
_cell_angle_alpha 90.00
_cell_angle_beta 90.00
_cell_angle_gamma 90.00
_cell_formula_units_Z 12
_cell_length_a 15.521(4)
_cell_length_b 6.6720(10)
_cell_length_c 29.135(6)
_cell_measurement_temperature 140(2)
_cell_volume 3017.1(11)
_computing_structure_refinement 'SHELXL-97 (Sheldrick, 1997)'
_computing_structure_solution 'SHELXS-97 (Sheldrick, 1990)'
_diffrn_ambient_temperature 140(2)
_diffrn_measured_fraction_theta_full 0.992
_diffrn_measured_fraction_theta_max 0.992
_diffrn_radiation_monochromator graphite
_diffrn_radiation_source 'fine-focus sealed tube'
_diffrn_radiation_type MoK\a
_diffrn_radiation_wavelength 0.71073
_diffrn_reflns_av_R_equivalents 0.0000
_diffrn_reflns_av_sigmaI/netI 0.0605
_diffrn_reflns_limit_h_max 20
_diffrn_reflns_limit_h_min 0
_diffrn_reflns_limit_k_max 8
_diffrn_reflns_limit_k_min 0
_diffrn_reflns_limit_l_max 37
_diffrn_reflns_limit_l_min 0
_diffrn_reflns_number 3738
_diffrn_reflns_theta_full 27.50
_diffrn_reflns_theta_max 27.50
_diffrn_reflns_theta_min 1.40
_exptl_absorpt_coefficient_mu 18.546
_exptl_absorpt_correction_T_max 0.5241
_exptl_absorpt_correction_T_min 0.0504
_exptl_crystal_density_diffrn 2.695
_exptl_crystal_density_method 'not measured'
_exptl_crystal_F_000 2208
_exptl_crystal_size_max 0.40
_exptl_crystal_size_mid 0.10
_exptl_crystal_size_min 0.04
_refine_diff_density_max 1.275
_refine_diff_density_min -1.248
_refine_diff_density_rms 0.266
_refine_ls_extinction_method none
_refine_ls_goodness_of_fit_ref 1.004
_refine_ls_hydrogen_treatment mixed
_refine_ls_matrix_type full
_refine_ls_number_parameters 237
_refine_ls_number_reflns 3738
_refine_ls_number_restraints 8
_refine_ls_restrained_S_all 1.003
_refine_ls_R_factor_all 0.0662
_refine_ls_R_factor_gt 0.0418
_refine_ls_shift/su_max 0.083
_refine_ls_shift/su_mean 0.006
_refine_ls_structure_factor_coef Fsqd
_refine_ls_weighting_details 'calc w=1/[\s^2^(Fo^2^)+(0.0334P)^2^+0.0000P] where P=(Fo^2^+2Fc^2^)/3'
_refine_ls_weighting_scheme calc
_refine_ls_wR_factor_gt 0.0833
_refine_ls_wR_factor_ref 0.0946
_reflns_number_gt 2767
_reflns_number_total 3738
_reflns_threshold_expression >2sigma(I)
_cod_data_source_file 805086Dsup1.cif
_cod_data_source_block mn805
_cod_database_code 7026991

loop_
_symmetry_equiv_pos_as_xyz
'x, y, z'
'-x+1/2, -y, z+1/2'
'-x, y+1/2, -z'
'x+1/2, -y+1/2, -z+1/2'
'-x, -y, -z'
'x-1/2, y, -z-1/2'
'x, -y-1/2, z'
'-x-1/2, y-1/2, z-1/2'

loop_
_atom_site_label
_atom_site_type_symbol
_atom_site_fract_x
_atom_site_fract_y
_atom_site_fract_z
_atom_site_U_iso_or_equiv
_atom_site_adp_type
_atom_site_occupancy
_atom_site_symmetry_multiplicity
_atom_site_calc_flag
_atom_site_refinement_flags
Au1 Au 0.31654(4) 0.2500 0.345675(16) 0.02497(14) Uani 1 2 d S
Au2 Au 0.31465(4) 0.7500 0.355353(16) 0.02582(14) Uani 1 2 d S
Br1 Br 0.24745(10) 0.2500 0.27215(4) 0.0331(4) Uani 1 2 d S
Br2 Br 0.23806(10) 0.7500 0.42655(4) 0.0317(3) Uani 1 2 d S
N1 N 0.3877(7) 0.2500 0.4445(3) 0.020(2) Uani 1 2 d S
N2 N 0.4071(8) 0.7500 0.2623(4) 0.026(3) Uani 1 2 d S
C1 C 0.3636(8) 0.2500 0.4070(5) 0.031(3) Uani 1 2 d S
C2 C 0.4075(9) 0.2500 0.4924(4) 0.018(3) Uani 1 2 d S
C3 C 0.4932(10) 0.2500 0.5051(4) 0.022(3) Uani 1 2 d S
C4 C 0.5089(11) 0.2500 0.5525(5) 0.033(4) Uani 1 2 d S
H4 H 0.5667 0.2500 0.5632 0.040 Uiso 1 2 calc SR
C5 C 0.4429(11) 0.2500 0.5838(4) 0.031(4) Uani 1 2 d S
H5 H 0.4556 0.2500 0.6157 0.038 Uiso 1 2 calc SR
C6 C 0.3593(10) 0.2500 0.5695(4) 0.029(3) Uani 1 2 d S
H6 H 0.3145 0.2500 0.5917 0.035 Uiso 1 2 calc SR
C7 C 0.3377(9) 0.2500 0.5227(4) 0.025(3) Uani 1 2 d S
C8 C 0.5670(11) 0.2500 0.4710(5) 0.033(4) Uani 1 2 d SD
H8A H 0.625(3) 0.2500 0.482(4) 0.040 Uiso 1 2 d SD
H8B H 0.553(6) 0.363(9) 0.452(3) 0.040 Uiso 1 1 d D
C9 C 0.2460(10) 0.2500 0.5058(5) 0.033(4) Uani 1 2 d SD
H9A H 0.224(9) 0.2500 0.5366(19) 0.040 Uiso 1 2 d SD
H9B H 0.239(7) 0.127(8) 0.489(3) 0.040 Uiso 1 1 d D
C10 C 0.3738(9) 0.7500 0.2975(4) 0.029(3) Uani 1 2 d S
C11 C 0.4376(9) 0.7500 0.2165(5) 0.026(3) Uani 1 2 d S
C12 C 0.3741(10) 0.7500 0.1818(4) 0.026(3) Uani 1 2 d S
C13 C 0.4023(11) 0.7500 0.1366(5) 0.033(4) Uani 1 2 d S
H13 H 0.3618 0.7500 0.1121 0.039 Uiso 1 2 calc SR
C14 C 0.4914(12) 0.7500 0.1271(6) 0.041(4) Uani 1 2 d S
H14 H 0.5103 0.7500 0.0961 0.050 Uiso 1 2 calc SR
C15 C 0.5513(11) 0.7500 0.1615(5) 0.037(4) Uani 1 2 d S
H15 H 0.6109 0.7500 0.1541 0.044 Uiso 1 2 calc SR
C16 C 0.5252(10) 0.7500 0.2085(5) 0.034(4) Uani 1 2 d S
C17 C 0.2800(11) 0.7500 0.1934(5) 0.039(4) Uani 1 2 d SD
H17A H 0.244(8) 0.7500 0.167(3) 0.040 Uiso 1 2 d SD
H17B H 0.262(6) 0.865(9) 0.211(3) 0.040 Uiso 1 1 d D
C18 C 0.5916(11) 0.7500 0.2468(7) 0.039(4) Uani 1 2 d SD
H18A H 0.565(9) 0.7500 0.277(2) 0.040 Uiso 1 2 d SD
H18B H 0.623(6) 0.869(9) 0.239(3) 0.040 Uiso 1 1 d D
Au3 Au 0.49893(4) 0.2500 0.263521(17) 0.02901(15) Uani 1 2 d S
Br3 Br 0.55331(11) 0.2500 0.33950(5) 0.0521(5) Uani 1 2 d S
N3 N 0.4470(8) 0.2500 0.1618(4) 0.029(3) Uani 1 2 d S
C19 C 0.4638(10) 0.2500 0.1998(4) 0.030(3) Uani 1 2 d S
C20 C 0.4391(9) 0.2500 0.1130(4) 0.023(3) Uani 1 2 d S
C21 C 0.3564(9) 0.2500 0.0953(5) 0.027(3) Uani 1 2 d S
C22 C 0.3511(10) 0.2500 0.0471(5) 0.038(4) Uani 1 2 d S
H22 H 0.2962 0.2500 0.0327 0.045 Uiso 1 2 calc SR
C23 C 0.4238(12) 0.2500 0.0208(5) 0.048(5) Uani 1 2 d S
H23 H 0.4186 0.2500 -0.0117 0.058 Uiso 1 2 calc SR
C24 C 0.5052(11) 0.2500 0.0405(5) 0.038(4) Uani 1 2 d S
H24 H 0.5546 0.2500 0.0213 0.046 Uiso 1 2 calc SR
C25 C 0.5159(10) 0.2500 0.0875(5) 0.034(4) Uani 1 2 d S
C26 C 0.2777(12) 0.2500 0.1244(5) 0.045(4) Uani 1 2 d S
H26A H 0.2908 0.2500 0.1568 0.040 Uiso 1 2 d S
H26B H 0.2416 0.3675 0.1182 0.040 Uiso 1 1 d .
C27 C 0.6032(9) 0.2500 0.1082(6) 0.037(4) Uani 1 2 d S
H27A H 0.6473 0.2500 0.0852 0.040 Uiso 1 2 d S
H27B H 0.6115 0.1325 0.1277 0.040 Uiso 1 1 d .

loop_
_atom_site_aniso_label
_atom_site_aniso_U_11
_atom_site_aniso_U_22
_atom_site_aniso_U_33
_atom_site_aniso_U_23
_atom_site_aniso_U_13
_atom_site_aniso_U_12
Au1 0.0238(3) 0.0247(3) 0.0264(2) 0.000 -0.0026(2) 0.000
Au2 0.0261(3) 0.0265(3) 0.0249(2) 0.000 -0.0023(2) 0.000
Br1 0.0371(9) 0.0322(9) 0.0301(7) 0.000 -0.0093(6) 0.000
Br2 0.0304(8) 0.0365(9) 0.0280(6) 0.000 0.0023(6) 0.000
N1 0.009(6) 0.024(6) 0.026(5) 0.000 -0.002(4) 0.000
N2 0.020(6) 0.018(6) 0.039(6) 0.000 0.008(5) 0.000
C1 0.007(7) 0.048(10) 0.038(7) 0.000 -0.004(6) 0.000
C2 0.020(7) 0.004(6) 0.030(6) 0.000 0.000(5) 0.000
C3 0.041(9) 0.007(6) 0.020(6) 0.000 -0.002(6) 0.000
C4 0.038(9) 0.030(8) 0.032(7) 0.000 -0.015(7) 0.000
C5 0.051(11) 0.021(8) 0.022(6) 0.000 0.009(6) 0.000
C6 0.030(9) 0.023(8) 0.036(7) 0.000 0.016(6) 0.000
C7 0.024(8) 0.020(7) 0.032(7) 0.000 0.000(6) 0.000
C8 0.028(9) 0.033(9) 0.040(8) 0.000 -0.002(7) 0.000
C9 0.015(8) 0.038(10) 0.046(9) 0.000 0.009(6) 0.000
C10 0.022(7) 0.036(9) 0.028(6) 0.000 -0.004(6) 0.000
C11 0.012(7) 0.021(8) 0.045(8) 0.000 0.013(6) 0.000
C12 0.027(8) 0.016(7) 0.033(7) 0.000 0.007(6) 0.000
C13 0.046(10) 0.021(8) 0.032(7) 0.000 0.009(7) 0.000
C14 0.055(12) 0.022(8) 0.046(9) 0.000 0.024(9) 0.000
C15 0.041(10) 0.015(8) 0.054(9) 0.000 0.029(8) 0.000
C16 0.038(10) 0.029(9) 0.034(7) 0.000 0.000(7) 0.000
C17 0.025(9) 0.060(13) 0.032(8) 0.000 -0.001(6) 0.000
C18 0.019(8) 0.019(8) 0.081(12) 0.000 0.014(8) 0.000
Au3 0.0318(3) 0.0253(3) 0.0299(3) 0.000 -0.0038(2) 0.000
Br3 0.0321(9) 0.0942(16) 0.0299(7) 0.000 -0.0032(7) 0.000
N3 0.013(6) 0.015(6) 0.057(8) 0.000 -0.001(5) 0.000
C19 0.039(9) 0.026(8) 0.024(7) 0.000 -0.008(6) 0.000
C20 0.027(8) 0.020(7) 0.023(6) 0.000 -0.001(5) 0.000
C21 0.014(7) 0.019(8) 0.048(8) 0.000 -0.005(6) 0.000
C22 0.020(8) 0.047(11) 0.046(8) 0.000 -0.013(7) 0.000
C23 0.046(11) 0.061(13) 0.037(8) 0.000 -0.001(8) 0.000
C24 0.031(9) 0.056(11) 0.027(7) 0.000 0.008(6) 0.000
C25 0.023(8) 0.028(9) 0.050(9) 0.000 -0.008(7) 0.000
C26 0.038(10) 0.051(12) 0.046(9) 0.000 -0.010(8) 0.000
C27 0.010(7) 0.040(10) 0.061(10) 0.000 0.008(7) 0.000

loop_
_atom_type_symbol
_atom_type_description
_atom_type_scat_dispersion_real
_atom_type_scat_dispersion_imag
_atom_type_scat_source
C C 0.0033 0.0016 'International Tables Vol C Tables 4.2.6.8 and 6.1.1.4'
H H 0.0000 0.0000 'International Tables Vol C Tables 4.2.6.8 and 6.1.1.4'
Br Br -0.2901 2.4595 'International Tables Vol C Tables 4.2.6.8 and 6.1.1.4'
Au Au -2.0133 8.8022 'International Tables Vol C Tables 4.2.6.8 and 6.1.1.4'
N N 0.0061 0.0033 'International Tables Vol C Tables 4.2.6.8 and 6.1.1.4'

loop_
_geom_angle_atom_site_label_1
_geom_angle_atom_site_label_2
_geom_angle_atom_site_label_3
_geom_angle
_geom_angle_site_symmetry_3
Au2 Au1 C1 28.2(4) .
Au2 Au1 Br1 147.5(2) .
C1 Au1 Br1 175.7(4) .
Au2 Au1 Au2 85.143(12) .
C1 Au1 Au2 85.72(2) .
Br1 Au1 Au2 94.094(13) .
Au2 Au1 Au2 85.143(12) 1_545
C1 Au1 Au2 85.72(2) 1_545
Br1 Au1 Au2 94.094(13) 1_545
Au2 Au1 Au2 170.29(2) 1_545
C10 Au2 Br2 178.8(4) .
C10 Au2 Au2 90.000(1) ?
Br2 Au2 Au2 90.0 ?
C10 Au2 Au1 85.52(2) .
Br2 Au2 Au1 94.440(13) .
Au2 Au2 Au1 4.857(12) .
C10 Au2 Au1 85.52(2) 1_565
Br2 Au2 Au1 94.440(13) 1_565
Au2 Au2 Au1 175.143(12) 1_565
Au1 Au2 Au1 170.29(2) 1_565
Au1 Br1 Au2 3.31(2) ?
C1 N1 C2 173.5(12) .
C10 N2 C11 172.9(14) .
N1 C1 Au2 172.1(12) ?
N1 C1 Au1 176.6(12) .
Au2 C1 Au1 4.56(7) .
C3 C2 C7 125.2(12) .
C3 C2 N1 118.0(11) .
C7 C2 N1 116.8(12) .
C2 C3 C4 115.6(13) .
C2 C3 C8 123.4(12) .
C4 C3 C8 120.9(14) .
C5 C4 C3 121.6(15) .
C6 C5 C4 120.5(13) .
C5 C6 C7 121.6(12) .
C2 C7 C6 115.4(13) .
C2 C7 C9 121.8(12) .
C6 C7 C9 122.8(13) .
N2 C10 Au2 178.1(13) .
C16 C11 C12 124.4(13) .
C16 C11 N2 119.4(13) .
C12 C11 N2 116.2(12) .
C13 C12 C11 117.4(14) .
C13 C12 C17 121.5(14) .
C11 C12 C17 121.1(12) .
C12 C13 C14 119.6(15) .
C15 C14 C13 121.6(14) .
C14 C15 C16 120.7(15) .
C11 C16 C15 116.3(14) .
C11 C16 C18 122.9(13) .
C15 C16 C18 120.8(15) .
C19 Au3 Br3 175.5(5) .
C19 N3 C20 171.7(15) .
N3 C19 Au3 176.9(14) .
C21 C20 C25 126.3(12) .
C21 C20 N3 116.8(12) .
C25 C20 N3 116.9(13) .
C20 C21 C22 115.3(13) .
C20 C21 C26 123.3(13) .
C22 C21 C26 121.4(13) .
C23 C22 C21 120.8(14) .
C22 C23 C24 121.3(14) .
C25 C24 C23 121.4(15) .
C24 C25 C20 115.0(14) .
C24 C25 C27 120.9(15) .
C20 C25 C27 124.2(13) .

loop_
_geom_bond_atom_site_label_1
_geom_bond_atom_site_label_2
_geom_bond_distance
_geom_bond_site_symmetry_2
Au1 Au2 0.2835(7) ?
Au1 C1 1.930(13) .
Au1 Br1 2.3954(14) .
Au1 Au2 3.3480(5) .
Au1 Au2 3.3480(5) 1_545
Au2 C10 1.919(14) .
Au2 Br2 2.3908(15) .
Au2 Au2 3.3360(5) ?
Au2 Au1 3.3480(5) 1_565
Br1 Au2 2.6388(15) ?
N1 C1 1.154(16) .
N1 C2 1.430(15) .
N2 C10 1.149(16) .
N2 C11 1.414(16) .
C1 Au2 1.686(13) ?
C2 C3 1.38(2) .
C2 C7 1.396(18) .
C3 C4 1.402(17) .
C3 C8 1.52(2) .
C4 C5 1.37(2) .
C5 C6 1.36(2) .
C6 C7 1.403(18) .
C7 C9 1.51(2) .
C11 C16 1.38(2) .
C11 C12 1.413(19) .
C12 C13 1.388(17) .
C12 C17 1.50(2) .
C13 C14 1.41(2) .
C14 C15 1.37(2) .
C15 C16 1.426(19) .
C16 C18 1.52(2) .
Au3 C19 1.935(13) .
Au3 Br3 2.3690(16) .
N3 C19 1.136(16) .
N3 C20 1.429(16) .
C20 C21 1.383(19) .
C20 C25 1.40(2) .
C21 C22 1.406(19) .
C21 C26 1.49(2) .
C22 C23 1.36(2) .
C23 C24 1.39(2) .
C24 C25 1.379(19) .
C25 C27 1.48(2) .
